data_7715929
loop_
_publ_author_name
'Kulasekara, D. Nuwangi'
'Bailey, Matthew D.'
'Ward, Cassandra L.'
'Allen, Matthew J.'

_publ_section_title
;
 Comparison of the structural, electrochemical, and spectroscopic
 properties of two cryptates of trivalent uranium.
;
_journal_issue 20
_journal_name_full 'Dalton transactions (Cambridge, England : 2003)'
_journal_page_first 8657
_journal_page_last 8661
_journal_paper_doi 10.1039/d4dt00521j
_journal_volume 53
_journal_year 2024
_chemical_formula_moiety
'C20.174 H41.762 N3.013 O6.555 U0.885, 3(I), 0.115(C24 H50 N4 O8 U1), C1.073 H2.503 N0.528 O0.528'
_chemical_formula_sum 'C24 H50.01 I3 N4 O8 U'
_chemical_formula_weight 1141.44
_space_group_crystal_system monoclinic
_space_group_IT_number 14
_space_group_name_Hall '-P 2ybc'
_space_group_name_H-M_alt 'P 1 21/c 1'
_atom_sites_solution_hydrogens geom
_atom_sites_solution_primary dual
_audit_creation_date 2021-12-09
_audit_creation_method
;
Olex2 1.5
(compiled 2021.11.18 svn.ra9532c28 for OlexSys, GUI svn.r6429)
;
_audit_update_record
;
2023-03-15 deposited with the CCDC.	2024-04-29 downloaded from the CCDC.
;
_cell_angle_alpha 90
_cell_angle_beta 104.769(2)
_cell_angle_gamma 90
_cell_formula_units_Z 4
_cell_length_a 18.8644(12)
_cell_length_b 10.3453(6)
_cell_length_c 18.2109(10)
_cell_measurement_reflns_used 9870
_cell_measurement_temperature 100
_cell_measurement_theta_max 28.024
_cell_measurement_theta_min 2.233
_cell_volume 3436.6(4)
_computing_cell_refinement 'SAINT V8.40B (?, 2016)'
_computing_data_reduction 'SAINT V8.40B (?, 2016)'
_computing_molecular_graphics 'Olex2 1.5 (Dolomanov et al., 2009)'
_computing_publication_material 'Olex2 1.5 (Dolomanov et al., 2009)'
_computing_structure_refinement 'SHELXL 2018/3 (Sheldrick, 2015)'
_computing_structure_solution 'SHELXT 2018/2 (Sheldrick, 2018)'
_diffrn_ambient_temperature 100
_diffrn_measured_fraction_theta_full 1.000
_diffrn_measured_fraction_theta_max 1.000
_diffrn_measurement_device '\k-geometry diffractometer'
_diffrn_measurement_device_type 'Bruker APEX-II CCD'
_diffrn_measurement_method '\f and \w scans'
_diffrn_radiation_monochromator graphite
_diffrn_radiation_type MoK\a
_diffrn_radiation_wavelength 0.71073
_diffrn_reflns_av_R_equivalents 0.0938
_diffrn_reflns_av_unetI/netI 0.0415
_diffrn_reflns_Laue_measured_fraction_full 1.000
_diffrn_reflns_Laue_measured_fraction_max 1.000
_diffrn_reflns_limit_h_max 23
_diffrn_reflns_limit_h_min -23
_diffrn_reflns_limit_k_max 13
_diffrn_reflns_limit_k_min -13
_diffrn_reflns_limit_l_max 23
_diffrn_reflns_limit_l_min -23
_diffrn_reflns_number 134878
_diffrn_reflns_point_group_measured_fraction_full 1.000
_diffrn_reflns_point_group_measured_fraction_max 1.000
_diffrn_reflns_theta_full 25.242
_diffrn_reflns_theta_max 26.730
_diffrn_reflns_theta_min 2.233
_diffrn_source_current 30.0
_diffrn_source_power 1.5
_diffrn_source_voltage 50.0
_diffrn_standards_number 0
_exptl_absorpt_coefficient_mu 7.465
_exptl_absorpt_correction_T_max 0.7458
_exptl_absorpt_correction_T_min 0.4980
_exptl_absorpt_correction_type multi-scan
_exptl_absorpt_process_details
;
SADABS-2016/2 (Bruker,2016/2) was used for absorption correction.
wR2(int) was 0.1320 before and 0.0937 after correction.
The Ratio of minimum to maximum transmission is 0.6677.
The \l/2 correction factor is Not present.
;
_exptl_crystal_colour green
_exptl_crystal_colour_primary green
_exptl_crystal_density_diffrn 2.206
_exptl_crystal_description block
_exptl_crystal_F_000 2148
_exptl_crystal_size_max 0.626
_exptl_crystal_size_mid 0.385
_exptl_crystal_size_min 0.235
_refine_diff_density_max 0.959
_refine_diff_density_min -1.776
_refine_diff_density_rms 0.153
_refine_ls_extinction_method none
_refine_ls_goodness_of_fit_ref 1.202
_refine_ls_hydrogen_treatment constr
_refine_ls_matrix_type full
_refine_ls_number_parameters 764
_refine_ls_number_reflns 7296
_refine_ls_number_restraints 1818
_refine_ls_restrained_S_all 1.099
_refine_ls_R_factor_all 0.0436
_refine_ls_R_factor_gt 0.0367
_refine_ls_shift/su_max 0.002
_refine_ls_shift/su_mean 0.000
_refine_ls_structure_factor_coef Fsqd
_refine_ls_weighting_details 'w=1/[\s^2^(Fo^2^)+29.3223P] where P=(Fo^2^+2Fc^2^)/3'
_refine_ls_weighting_scheme calc
_refine_ls_wR_factor_gt 0.0872
_refine_ls_wR_factor_ref 0.0900
_reflns_Friedel_coverage 0.000
_reflns_number_gt 6465
_reflns_number_total 7296
_reflns_threshold_expression 'I > 2\s(I)'
_cod_data_source_file d4dt00521j2.cif
_cod_data_source_block mb_nk_aza222_ui3_3
_cod_depositor_comments 'Adding full bibliography for 7715927--7715929.cif.'
_cod_database_code 7715929
_shelx_shelxl_version_number 2018/3
_shelx_space_group_comment
;
The symmetry employed for this shelxl refinement is uniquely defined
by the following loop, which should always be used as a source of
symmetry information in preference to the above space-group names.
They are only intended as comments.
;
_shelx_estimated_absorpt_t_max 0.273
_shelx_estimated_absorpt_t_min 0.089
_olex2_refinement_description
;
1. Fixed Uiso
 At 1.2 times of:
  All C(H) groups, All C(H,H) groups
 At 1.5 times of:
  All C(H,H,H) groups
2. Shared sites
{N3, N3C}
{O7, O7C}
3. Restrained distances
 O7-C19C \\sim O7-C19 \\sim O8-C22 \\sim O7B-C19B
 with sigma of 0.02
 C19C-C21C \\sim C19-C21 \\sim C22-C23 \\sim C21B-C20B
 with sigma of 0.02
 N3-C19C \\sim N3-C19 \\sim N4-C22 \\sim N3B-C19B
 with sigma of 0.02
 C19C-C20C \\sim C19-C20 \\sim C22-C24 \\sim C19B-C20B
 with sigma of 0.02
 N3-C21C \\sim N3-C20 \\sim N3-C20C \\sim N3-C21 \\sim N4-C24 \\sim N4-C23
\\sim N3B-C20B \\sim N3B-C21B
 with sigma of 0.02
 C21-C20 \\sim C23-C24 \\sim C20C-C21C
 with sigma of 0.02
 O2B-C4B \\sim O2B-C5B \\sim O1-C2 \\sim O1-C3 \\sim O3B-C8B \\sim O3B-C9B
\\sim O2-C4 \\sim O2-C5 \\sim O4B-
 C10B \\sim O4B-C11B \\sim O3-C8 \\sim O3-C9 \\sim O1B-C2B \\sim O1B-C3B \\sim
O4-C10 \\sim O4-C11 \\sim O5-C14
 \\sim O5-C15 \\sim O6-C16 \\sim O6-C17 \\sim O5B-C15B \\sim O5B-C14B \\sim
O6B-C16B \\sim O6B-C17B
 with sigma of 0.02
 N1-C12 \\sim N1-C13 \\sim N1-C1 \\sim N2B-C6B \\sim N2B-C7B \\sim N2B-C18B
\\sim N2-C7 \\sim N2-C18 \\sim N2-
 C6 \\sim N1B-C1B \\sim N1B-C13B \\sim N1B-C12B
 with sigma of 0.02
 C12-C11 \\sim C9-C10 \\sim C2B-C1B \\sim C14B-C13B \\sim C16B-C15B \\sim
C18B-C17B \\sim C14-C13 ~
 C16-C15 \\sim C8B-C7B \\sim C4-C3 \\sim C10B-C9B \\sim C6-C5 \\sim C3B-C4B
\\sim C6B-C5B \\sim C2-C1 \\sim C18-
 C17 \\sim C8-C7 \\sim C12B-C11B
 with sigma of 0.02
 U1-N2 \\sim U1B-N1B \\sim U1-N1 \\sim U1B-N2B
 with sigma of 0.02
 U1-O3 \\sim U1B-O4B \\sim U1-O2 \\sim U1B-O3B \\sim U1-O1 \\sim U1B-O2B \\sim
U1-O4 \\sim U1B-O1B \\sim U1-O5
 \\sim U1B-O6B \\sim U1B-O5B \\sim U1-O6
 with sigma of 0.02
 C4-C5 \\sim C2-C3 \\sim C10-C11 \\sim C8-C9 \\sim C17B-C16B \\sim C15B-C14B
\\sim C14-C15 \\sim C16-C17 ~
 C5B-C4B \\sim C3B-C2B \\sim C11B-C10B \\sim C9B-C8B
 with sigma of 0.02
 C1-C12 \\sim C6B-C7B \\sim C12B-C1B \\sim C7-C6
 with sigma of 0.02
 C23B-C25 \\sim C23-C24 \\sim C21-C20 \\sim C20C-C21C
 with sigma of 0.02
 N4B-C25 \\sim N4B-C23B \\sim N4-C23 \\sim N4-C24 \\sim N3-C21 \\sim N3-C20C
\\sim N3-C20 \\sim N3-C21C
 with sigma of 0.02
 C22B-C25 \\sim C22-C24 \\sim C19C-C20C \\sim C19-C20
 with sigma of 0.02
4. Uiso/Uaniso restraints and constraints
U1 \\sim O1 \\sim O2 \\sim O3 \\sim O4 \\sim O5 \\sim O6 \\sim O7 \\sim O8
\\sim N1 \\sim N2 \\sim N3 \\sim C1 \\sim C2 \\sim C3 \\sim C4 \\sim C5 \\sim
C6 \\sim C7 \\sim C8 \\sim C9 \\sim C10 \\sim C11 \\sim C12 \\sim C13 \\sim C14
\\sim C15 \\sim C16 \\sim C17 \\sim C18 \\sim C19 \\sim C20 \\sim C21 \\sim C22
\\sim C23 \\sim C24 \\sim U1B \\sim O1B \\sim O2B \\sim O3B \\sim O4B \\sim O5B
\\sim O6B \\sim O7B \\sim O8B \\sim N1B \\sim N2B \\sim N3B \\sim C1B \\sim C2B
\\sim C3B \\sim C4B \\sim C5B \\sim C6B \\sim C7B \\sim C8B \\sim C9B \\sim
C10B \\sim C11B \\sim C12B \\sim C13B \\sim C14B \\sim C15B \\sim C16B \\sim
C17B \\sim C18B \\sim C19B \\sim C20B \\sim C21B \\sim C22B \\sim C19C \\sim
H19C \\sim C20C \\sim C21C: within 2A with sigma of 0.01 and sigma for terminal
atoms of 0.02 within 2A
N4B \\sim C22B \\sim C23B \\sim C25: within 2A with sigma of 0.001 and sigma
for terminal atoms of 0.002 within 2A
Uanis(N3) = Uanis(N3C)
Uanis(O7) = Uanis(O7C)
5. Others
 1*[Sof(O7)+Sof(N3)+Sof(C19C)+Sof(H19C)+Sof(C20C)+Sof(H20G)+Sof(H20H)+
 Sof(H20I)+Sof(C21C)+Sof(H21G)+Sof(H21H)+Sof(H21I)]+1*[Sof(C19)+Sof(H19)+
 Sof(C20)+Sof(H20A)+Sof(H20B)+Sof(H20C)+Sof(C21)+Sof(H21A)+Sof(H21B)+Sof(H21C)+
 Sof(O7C)+Sof(N3C)]=0.885 with esd of 0.001
 Sof(U1B)=Sof(O1B)=Sof(O2B)=Sof(O3B)=Sof(O4B)=Sof(O5B)=Sof(O6B)=Sof(O7B)=
 Sof(O8B)=Sof(N1B)=Sof(N2B)=Sof(N3B)=Sof(N4B)=Sof(C1B)=Sof(H1BA)=Sof(H1BB)=
 Sof(C2B)=Sof(H2BA)=Sof(H2BB)=Sof(C3B)=Sof(H3BA)=Sof(H3BB)=Sof(C4B)=Sof(H4BA)=
 Sof(H4BB)=Sof(C5B)=Sof(H5BA)=Sof(H5BB)=Sof(C6B)=Sof(H6BA)=Sof(H6BB)=Sof(C7B)=
 Sof(H7BB)=Sof(H7BA)=Sof(C8B)=Sof(H8BA)=Sof(H8BB)=Sof(C9B)=Sof(H9BA)=Sof(H9BB)=
 Sof(C10B)=Sof(H10C)=Sof(H10D)=Sof(C11B)=Sof(H11C)=Sof(H11D)=Sof(C12B)=
 Sof(H12D)=Sof(H12C)=Sof(C13B)=Sof(H13C)=Sof(H13D)=Sof(C14B)=Sof(H14C)=
 Sof(H14D)=Sof(C15B)=Sof(H15C)=Sof(H15D)=Sof(C16B)=Sof(H16C)=Sof(H16D)=
 Sof(C17B)=Sof(H17C)=Sof(H17D)=Sof(C18B)=Sof(H18D)=Sof(H18C)=Sof(C19B)=
 Sof(H19B)=Sof(C20B)=Sof(H20D)=Sof(H20E)=Sof(H20F)=Sof(C21B)=Sof(H21D)=
 Sof(H21E)=Sof(H21F)=Sof(C22B)=Sof(H22B)=Sof(C23B)=Sof(H23D)=Sof(H23E)=
 Sof(H23F)=Sof(C25)=Sof(H25A)=Sof(H25B)=Sof(H25C)=1-FVAR(1)
 Sof(U1)=Sof(O1)=Sof(O2)=Sof(O3)=Sof(O4)=Sof(O5)=Sof(O6)=Sof(O8)=Sof(N1)=
 Sof(N2)=Sof(N4)=Sof(C1)=Sof(H1A)=Sof(H1B)=Sof(C2)=Sof(H2A)=Sof(H2B)=Sof(C3)=
 Sof(H3A)=Sof(H3B)=Sof(C4)=Sof(H4A)=Sof(H4B)=Sof(C5)=Sof(H5A)=Sof(H5B)=Sof(C6)=
 Sof(H6B)=Sof(H6A)=Sof(C7)=Sof(H7A)=Sof(H7B)=Sof(C8)=Sof(H8A)=Sof(H8B)=Sof(C9)=
 Sof(H9A)=Sof(H9B)=Sof(C10)=Sof(H10A)=Sof(H10B)=Sof(C11)=Sof(H11A)=Sof(H11B)=
 Sof(C12)=Sof(H12A)=Sof(H12B)=Sof(C13)=Sof(H13A)=Sof(H13B)=Sof(C14)=Sof(H14B)=
 Sof(H14A)=Sof(C15)=Sof(H15A)=Sof(H15B)=Sof(C16)=Sof(H16A)=Sof(H16B)=Sof(C17)=
 Sof(H17A)=Sof(H17B)=Sof(C18)=Sof(H18B)=Sof(H18A)=Sof(C22)=Sof(H22)=Sof(C23)=
 Sof(H23A)=Sof(H23B)=Sof(H23C)=Sof(C24)=Sof(H24A)=Sof(H24B)=Sof(H24C)=FVAR(1)
 Sof(O7)=Sof(N3)=Sof(C19C)=Sof(H19C)=Sof(C20C)=Sof(H20G)=Sof(H20H)=Sof(H20I)=
 Sof(C21C)=Sof(H21G)=Sof(H21H)=Sof(H21I)=FVAR(2)
 Sof(C19)=Sof(H19)=Sof(C20)=Sof(H20A)=Sof(H20B)=Sof(H20C)=Sof(C21)=Sof(H21A)=
 Sof(H21B)=Sof(H21C)=Sof(O7C)=Sof(N3C)=FVAR(3)
 Sof(I1B)=1-FVAR(4)
 Sof(I1)=FVAR(4)
 Sof(I2B)=1-FVAR(5)
 Sof(I2)=FVAR(5)
 Sof(I3B)=1-FVAR(6)
 Sof(I3)=FVAR(6)
6.a Secondary CH2 refined with riding coordinates:
 C1(H1A,H1B), C2(H2A,H2B), C3(H3A,H3B), C4(H4A,H4B), C5(H5A,H5B), C6(H6B,H6A),
 C7(H7A,H7B), C8(H8A,H8B), C9(H9A,H9B), C10(H10A,H10B), C11(H11A,H11B),
 C12(H12A,H12B), C13(H13A,H13B), C14(H14B,H14A), C15(H15A,H15B), C16(H16A,H16B),
  C17(H17A,H17B), C18(H18B,H18A), C1B(H1BA,H1BB), C2B(H2BA,H2BB), C3B(H3BA,
 H3BB), C4B(H4BA,H4BB), C5B(H5BA,H5BB), C6B(H6BA,H6BB), C7B(H7BB,H7BA),
 C8B(H8BA,H8BB), C9B(H9BA,H9BB), C10B(H10C,H10D), C11B(H11C,H11D), C12B(H12D,
 H12C), C13B(H13C,H13D), C14B(H14C,H14D), C15B(H15C,H15D), C16B(H16C,H16D),
 C17B(H17C,H17D), C18B(H18D,H18C)
6.b Aromatic/amide H refined with riding coordinates:
 C19(H19), C22(H22), C19B(H19B), C22B(H22B), C19C(H19C)
6.c Idealised Me refined as rotating group:
 C20(H20A,H20B,H20C), C21(H21A,H21B,H21C), C23(H23A,H23B,H23C), C24(H24A,H24B,
 H24C), C20B(H20D,H20E,H20F), C21B(H21D,H21E,H21F), C23B(H23D,H23E,H23F),
 C25(H25A,H25B,H25C), C20C(H20G,H20H,H20I), C21C(H21G,H21H,H21I)
;
_olex2_exptl_crystal_mounting_method 'MicroMount (MiTeGen) with paratone oil (Parabar 10312, Hampton Research)'
_olex2_submission_special_instructions 'No special instructions were received'

loop_
_space_group_symop_operation_xyz
'x, y, z'
'-x, y+1/2, -z+1/2'
'-x, -y, -z'
'x, -y-1/2, z-1/2'

loop_
_atom_site_label
_atom_site_type_symbol
_atom_site_fract_x
_atom_site_fract_y
_atom_site_fract_z
_atom_site_U_iso_or_equiv
_atom_site_adp_type
_atom_site_occupancy
_atom_site_site_symmetry_order
_atom_site_calc_flag
_atom_site_refinement_flags_posn
_atom_site_refinement_flags_adp
_atom_site_refinement_flags_occupancy
_atom_site_disorder_assembly
_atom_site_disorder_group
U1 U 0.76377(7) 0.47717(10) 0.42062(7) 0.01336(19) Uani 0.885(2) 1 d D U P A 1
O1 O 0.8189(3) 0.6047(5) 0.3214(3) 0.0173(10) Uani 0.885(2) 1 d D U P A 1
O2 O 0.7195(3) 0.7197(5) 0.3755(3) 0.0206(11) Uani 0.885(2) 1 d D U P A 1
O3 O 0.6723(3) 0.3211(5) 0.4598(3) 0.0195(10) Uani 0.885(2) 1 d D U P A 1
O4 O 0.7400(3) 0.2472(5) 0.3567(3) 0.0178(11) Uani 0.885(2) 1 d D U P A 1
O5 O 0.8670(3) 0.3321(5) 0.5156(3) 0.0185(10) Uani 0.885(2) 1 d D U P A 1
O6 O 0.7758(5) 0.4826(6) 0.5685(3) 0.0184(12) Uani 0.885(2) 1 d D U P A 1
O7 O 0.6628(5) 0.4871(6) 0.3097(5) 0.0228(16) Uani 0.357(9) 1 d D U P A 1
O8 O 0.8693(3) 0.6106(5) 0.4869(3) 0.0190(11) Uani 0.885(2) 1 d D U P A 1
N1 N 0.8689(3) 0.3589(6) 0.3607(3) 0.0175(12) Uani 0.885(2) 1 d D U P A 1
N2 N 0.6546(3) 0.5941(6) 0.4765(3) 0.0176(11) Uani 0.885(2) 1 d D U P A 1
N3 N 0.5767(4) 0.4864(6) 0.1976(4) 0.0158(13) Uani 0.357(9) 1 d D U P A 1
N4 N 0.8938(3) 0.8153(6) 0.5319(3) 0.0161(12) Uani 0.885(2) 1 d D . P A 1
C1 C 0.9192(4) 0.4571(7) 0.3444(4) 0.0184(14) Uani 0.885(2) 1 d D U P A 1
H1A H 0.954943 0.414871 0.320660 0.022 Uiso 0.885(2) 1 calc R U P A 1
H1B H 0.946936 0.496744 0.392701 0.022 Uiso 0.885(2) 1 calc R U P A 1
C2 C 0.8793(4) 0.5615(7) 0.2924(4) 0.0187(13) Uani 0.885(2) 1 d D U P A 1
H2A H 0.912814 0.634421 0.290722 0.022 Uiso 0.885(2) 1 calc R U P A 1
H2B H 0.860774 0.527154 0.240224 0.022 Uiso 0.885(2) 1 calc R U P A 1
C3 C 0.7768(4) 0.7036(7) 0.2738(4) 0.0178(13) Uani 0.885(2) 1 d D U P A 1
H3A H 0.735089 0.664400 0.236074 0.021 Uiso 0.885(2) 1 calc R U P A 1
H3B H 0.807872 0.750421 0.246219 0.021 Uiso 0.885(2) 1 calc R U P A 1
C4 C 0.7495(4) 0.7943(7) 0.3240(4) 0.0193(14) Uani 0.885(2) 1 d D U P A 1
H4A H 0.790204 0.848921 0.352843 0.023 Uiso 0.885(2) 1 calc R U P A 1
H4B H 0.711265 0.851425 0.293027 0.023 Uiso 0.885(2) 1 calc R U P A 1
C5 C 0.6664(4) 0.7924(8) 0.4031(5) 0.0226(15) Uani 0.885(2) 1 d D U P A 1
H5A H 0.638721 0.851306 0.363144 0.027 Uiso 0.885(2) 1 calc R U P A 1
H5B H 0.691209 0.844661 0.447835 0.027 Uiso 0.885(2) 1 calc R U P A 1
C6 C 0.6158(4) 0.6960(7) 0.4245(4) 0.0225(14) Uani 0.885(2) 1 d D U P A 1
H6B H 0.581943 0.742034 0.449051 0.027 Uiso 0.885(2) 1 calc R U P A 1
H6A H 0.585881 0.654778 0.377710 0.027 Uiso 0.885(2) 1 calc R U P A 1
C7 C 0.5986(5) 0.4976(7) 0.4861(5) 0.0178(19) Uani 0.885(2) 1 d D U P A 1
H7A H 0.560082 0.491788 0.437731 0.021 Uiso 0.885(2) 1 calc R U P A 1
H7B H 0.575150 0.530009 0.525318 0.021 Uiso 0.885(2) 1 calc R U P A 1
C8 C 0.6276(4) 0.3647(7) 0.5081(4) 0.0195(13) Uani 0.885(2) 1 d D U P A 1
H8A H 0.657057 0.365244 0.561533 0.023 Uiso 0.885(2) 1 calc R U P A 1
H8B H 0.586151 0.304182 0.504147 0.023 Uiso 0.885(2) 1 calc R U P A 1
C9 C 0.6404(4) 0.2165(7) 0.4107(4) 0.0195(14) Uani 0.885(2) 1 d D U P A 1
H9A H 0.603070 0.249898 0.366296 0.023 Uiso 0.885(2) 1 calc R U P A 1
H9B H 0.616441 0.154724 0.438235 0.023 Uiso 0.885(2) 1 calc R U P A 1
C10 C 0.7001(4) 0.1513(7) 0.3855(4) 0.0215(14) Uani 0.885(2) 1 d D U P A 1
H10A H 0.733001 0.105583 0.428752 0.026 Uiso 0.885(2) 1 calc R U P A 1
H10B H 0.679272 0.087188 0.345490 0.026 Uiso 0.885(2) 1 calc R U P A 1
C11 C 0.7767(4) 0.1956(7) 0.3032(4) 0.0185(14) Uani 0.885(2) 1 d D U P A 1
H11A H 0.740532 0.173002 0.255228 0.022 Uiso 0.885(2) 1 calc R U P A 1
H11B H 0.804058 0.116442 0.323957 0.022 Uiso 0.885(2) 1 calc R U P A 1
C12 C 0.8285(4) 0.2967(7) 0.2889(4) 0.0185(13) Uani 0.885(2) 1 d D U P A 1
H12A H 0.863848 0.256432 0.263934 0.022 Uiso 0.885(2) 1 calc R U P A 1
H12B H 0.800578 0.363131 0.254157 0.022 Uiso 0.885(2) 1 calc R U P A 1
C13 C 0.9124(4) 0.2610(7) 0.4127(4) 0.0201(14) Uani 0.885(2) 1 d D U P A 1
H13A H 0.957310 0.240573 0.396247 0.024 Uiso 0.885(2) 1 calc R U P A 1
H13B H 0.883389 0.180582 0.409678 0.024 Uiso 0.885(2) 1 calc R U P A 1
C14 C 0.9336(4) 0.3076(8) 0.4934(4) 0.0194(14) Uani 0.885(2) 1 d D U P A 1
H14B H 0.963204 0.241097 0.526735 0.023 Uiso 0.885(2) 1 calc R U P A 1
H14A H 0.963123 0.387630 0.497416 0.023 Uiso 0.885(2) 1 calc R U P A 1
C15 C 0.8839(4) 0.3572(8) 0.5962(3) 0.0209(15) Uani 0.885(2) 1 d D U P A 1
H15A H 0.916301 0.433611 0.608848 0.025 Uiso 0.885(2) 1 calc R U P A 1
H15B H 0.909432 0.281954 0.624691 0.025 Uiso 0.885(2) 1 calc R U P A 1
C16 C 0.8139(4) 0.3811(7) 0.6167(4) 0.0213(14) Uani 0.885(2) 1 d D U P A 1
H16A H 0.783752 0.301535 0.609356 0.026 Uiso 0.885(2) 1 calc R U P A 1
H16B H 0.823619 0.407243 0.670680 0.026 Uiso 0.885(2) 1 calc R U P A 1
C17 C 0.7343(4) 0.5621(7) 0.6064(4) 0.0208(14) Uani 0.885(2) 1 d D U P A 1
H17A H 0.767498 0.608598 0.649157 0.025 Uiso 0.885(2) 1 calc R U P A 1
H17B H 0.700314 0.508443 0.626855 0.025 Uiso 0.885(2) 1 calc R U P A 1
C18 C 0.6923(4) 0.6563(7) 0.5495(4) 0.0225(14) Uani 0.885(2) 1 d D U P A 1
H18B H 0.655330 0.699888 0.570936 0.027 Uiso 0.885(2) 1 calc R U P A 1
H18A H 0.726286 0.723167 0.539755 0.027 Uiso 0.885(2) 1 calc R U P A 1
C19 C 0.6239(6) 0.4306(11) 0.2521(6) 0.0174(19) Uani 0.528(9) 1 d D U P A 1
H19 H 0.629790 0.339835 0.248617 0.021 Uiso 0.528(9) 1 calc R U P A 1
C20 C 0.5313(7) 0.4157(11) 0.1334(6) 0.022(3) Uani 0.528(9) 1 d D U P A 1
H20A H 0.548430 0.433126 0.087911 0.033 Uiso 0.528(9) 1 calc R U P A 1
H20B H 0.480211 0.443512 0.124837 0.033 Uiso 0.528(9) 1 calc R U P A 1
H20C H 0.534858 0.322836 0.144428 0.033 Uiso 0.528(9) 1 calc R U P A 1
C21 C 0.5674(7) 0.6284(9) 0.1950(7) 0.024(3) Uani 0.528(9) 1 d D U P A 1
H21A H 0.520443 0.650814 0.205348 0.036 Uiso 0.528(9) 1 calc R U P A 1
H21B H 0.568259 0.660212 0.144490 0.036 Uiso 0.528(9) 1 calc R U P A 1
H21C H 0.607463 0.668421 0.233320 0.036 Uiso 0.528(9) 1 calc R U P A 1
C22 C 0.8840(4) 0.7278(7) 0.4785(4) 0.0177(14) Uani 0.885(2) 1 d D U P A 1
H22 H 0.888377 0.754225 0.429841 0.021 Uiso 0.885(2) 1 calc R U P A 1
C23 C 0.8893(4) 0.7852(7) 0.6091(3) 0.0196(15) Uani 0.885(2) 1 d D U P A 1
H23A H 0.928314 0.831061 0.645735 0.029 Uiso 0.885(2) 1 calc R U P A 1
H23B H 0.895081 0.691907 0.617842 0.029 Uiso 0.885(2) 1 calc R U P A 1
H23C H 0.841511 0.812631 0.615522 0.029 Uiso 0.885(2) 1 calc R U P A 1
C24 C 0.9055(4) 0.9504(7) 0.5161(4) 0.0229(16) Uani 0.885(2) 1 d D . P A 1
H24A H 0.911206 0.958741 0.464314 0.034 Uiso 0.885(2) 1 calc R U P A 1
H24B H 0.949850 0.981984 0.552299 0.034 Uiso 0.885(2) 1 calc R U P A 1
H24C H 0.863227 1.001595 0.521071 0.034 Uiso 0.885(2) 1 calc R U P A 1
I1 I 1.05691(3) 1.06349(5) 0.70066(3) 0.02036(14) Uani 0.8937(15) 1 d . . P B 1
I2 I 0.43069(6) 0.4502(5) 0.30028(5) 0.0342(8) Uani 0.552(6) 1 d . . P C 1
I3 I 0.71976(16) 0.4727(3) 0.09330(16) 0.0187(7) Uani 0.77(4) 1 d . . P D 1
U1B U 0.7643(5) 0.5134(7) 0.4192(6) 0.0086(11) Uani 0.115(2) 1 d D U P A 2
O1B O 0.720(2) 0.274(2) 0.373(2) 0.018(3) Uani 0.115(2) 1 d D U P A 2
O2B O 0.8194(17) 0.381(3) 0.3219(16) 0.018(3) Uani 0.115(2) 1 d D U P A 2
O3B O 0.740(2) 0.745(2) 0.356(2) 0.019(3) Uani 0.115(2) 1 d D U P A 2
O4B O 0.6742(17) 0.676(3) 0.462(2) 0.022(3) Uani 0.115(2) 1 d D U P A 2
O5B O 0.778(4) 0.506(6) 0.5681(13) 0.020(3) Uani 0.115(2) 1 d D U P A 2
O6B O 0.8667(15) 0.655(4) 0.5116(16) 0.018(3) Uani 0.115(2) 1 d D U P A 2
O7B O 0.660(4) 0.452(6) 0.313(4) 0.019(3) Uani 0.115(2) 1 d D U P A 2
O8B O 0.871(2) 0.379(4) 0.484(2) 0.018(3) Uani 0.115(2) 1 d . U P A 2
N1B N 0.6537(15) 0.401(4) 0.4744(18) 0.019(3) Uani 0.115(2) 1 d D U P A 2
N2B N 0.8694(15) 0.633(3) 0.3584(17) 0.017(3) Uani 0.115(2) 1 d D U P A 2
N3B N 0.578(4) 0.447(5) 0.197(3) 0.018(3) Uani 0.115(2) 1 d D U P A 2
N4B N 0.894(2) 0.178(3) 0.5297(19) 0.018(3) Uani 0.115(2) 1 d D U P A 2
C1B C 0.616(2) 0.301(4) 0.420(3) 0.019(3) Uani 0.115(2) 1 d D U P A 2
H1BA H 0.589344 0.343822 0.372126 0.022 Uiso 0.115(2) 1 calc R U P A 2
H1BB H 0.579326 0.256622 0.441300 0.022 Uiso 0.115(2) 1 calc R U P A 2
C2B C 0.667(3) 0.203(4) 0.402(3) 0.017(3) Uani 0.115(2) 1 d D U P A 2
H2BA H 0.691809 0.154085 0.448319 0.021 Uiso 0.115(2) 1 calc R U P A 2
H2BB H 0.640324 0.141078 0.363374 0.021 Uiso 0.115(2) 1 calc R U P A 2
C3B C 0.749(3) 0.194(4) 0.323(3) 0.020(3) Uani 0.115(2) 1 d D U P A 2
H3BA H 0.709990 0.138372 0.292072 0.024 Uiso 0.115(2) 1 calc R U P A 2
H3BB H 0.788756 0.137449 0.352554 0.024 Uiso 0.115(2) 1 calc R U P A 2
C4B C 0.778(3) 0.283(4) 0.274(2) 0.018(3) Uani 0.115(2) 1 d D U P A 2
H4BA H 0.810149 0.234897 0.247448 0.022 Uiso 0.115(2) 1 calc R U P A 2
H4BB H 0.737380 0.321783 0.234768 0.022 Uiso 0.115(2) 1 calc R U P A 2
C5B C 0.877(2) 0.431(4) 0.291(2) 0.017(3) Uani 0.115(2) 1 d D U P A 2
H5BA H 0.855698 0.466634 0.239980 0.021 Uiso 0.115(2) 1 calc R U P A 2
H5BB H 0.910487 0.359197 0.286150 0.021 Uiso 0.115(2) 1 calc R U P A 2
C6B C 0.919(2) 0.533(3) 0.341(2) 0.018(3) Uani 0.115(2) 1 d D U P A 2
H6BA H 0.948103 0.493622 0.389002 0.022 Uiso 0.115(2) 1 calc R U P A 2
H6BB H 0.954060 0.573912 0.315561 0.022 Uiso 0.115(2) 1 calc R U P A 2
C7B C 0.830(3) 0.695(4) 0.286(2) 0.018(3) Uani 0.115(2) 1 d D U P A 2
H7BB H 0.804391 0.628595 0.249868 0.021 Uiso 0.115(2) 1 calc R U P A 2
H7BA H 0.865965 0.739226 0.262991 0.021 Uiso 0.115(2) 1 calc R U P A 2
C8B C 0.776(3) 0.791(4) 0.301(3) 0.019(3) Uani 0.115(2) 1 d D U P A 2
H8BA H 0.802418 0.872235 0.319922 0.023 Uiso 0.115(2) 1 calc R U P A 2
H8BB H 0.739575 0.810199 0.253142 0.023 Uiso 0.115(2) 1 calc R U P A 2
C9B C 0.705(3) 0.846(4) 0.388(3) 0.020(3) Uani 0.115(2) 1 d D U P A 2
H9BA H 0.685348 0.912894 0.348954 0.024 Uiso 0.115(2) 1 calc R U P A 2
H9BB H 0.741209 0.888052 0.430621 0.024 Uiso 0.115(2) 1 calc R U P A 2
C10B C 0.645(2) 0.783(5) 0.415(3) 0.021(3) Uani 0.115(2) 1 d D U P A 2
H10C H 0.623539 0.846486 0.443744 0.025 Uiso 0.115(2) 1 calc R U P A 2
H10D H 0.606143 0.753719 0.370728 0.025 Uiso 0.115(2) 1 calc R U P A 2
C11B C 0.628(2) 0.635(4) 0.509(2) 0.020(3) Uani 0.115(2) 1 d D U P A 2
H11C H 0.586867 0.696263 0.505821 0.024 Uiso 0.115(2) 1 calc R U P A 2
H11D H 0.655555 0.624828 0.562358 0.024 Uiso 0.115(2) 1 calc R U P A 2
C12B C 0.600(3) 0.507(5) 0.474(5) 0.019(3) Uani 0.115(2) 1 d D U P A 2
H12D H 0.564020 0.475038 0.500703 0.023 Uiso 0.115(2) 1 calc R U P A 2
H12C H 0.573435 0.523384 0.420749 0.023 Uiso 0.115(2) 1 calc R U P A 2
C13B C 0.692(3) 0.337(4) 0.546(2) 0.021(3) Uani 0.115(2) 1 d D U P A 2
H13C H 0.727342 0.273412 0.536091 0.025 Uiso 0.115(2) 1 calc R U P A 2
H13D H 0.655694 0.289813 0.567092 0.025 Uiso 0.115(2) 1 calc R U P A 2
C14B C 0.732(3) 0.432(4) 0.604(3) 0.020(3) Uani 0.115(2) 1 d D U P A 2
H14C H 0.696592 0.489107 0.620615 0.024 Uiso 0.115(2) 1 calc R U P A 2
H14D H 0.761737 0.386297 0.649318 0.024 Uiso 0.115(2) 1 calc R U P A 2
C15B C 0.811(2) 0.613(5) 0.614(3) 0.020(3) Uani 0.115(2) 1 d D U P A 2
H15C H 0.821622 0.590321 0.668955 0.024 Uiso 0.115(2) 1 calc R U P A 2
H15D H 0.778128 0.689199 0.605055 0.024 Uiso 0.115(2) 1 calc R U P A 2
C16B C 0.881(2) 0.642(6) 0.5928(18) 0.019(4) Uani 0.115(2) 1 d D U P A 2
H16C H 0.901967 0.723699 0.617499 0.022 Uiso 0.115(2) 1 calc R U P A 2
H16D H 0.916331 0.571993 0.610595 0.022 Uiso 0.115(2) 1 calc R U P A 2
C17B C 0.933(2) 0.677(5) 0.4888(19) 0.018(3) Uani 0.115(2) 1 d D U P A 2
H17C H 0.959898 0.595068 0.489308 0.021 Uiso 0.115(2) 1 calc R U P A 2
H17D H 0.964824 0.738612 0.523968 0.021 Uiso 0.115(2) 1 calc R U P A 2
C18B C 0.912(3) 0.732(4) 0.4103(18) 0.017(4) Uani 0.115(2) 1 d D U P A 2
H18D H 0.881770 0.810755 0.409179 0.020 Uiso 0.115(2) 1 calc R U P A 2
H18C H 0.956343 0.755752 0.393965 0.020 Uiso 0.115(2) 1 calc R U P A 2
C19B C 0.616(4) 0.505(6) 0.257(3) 0.019(3) Uani 0.115(2) 1 d D U P A 2
H19B H 0.610656 0.596583 0.258890 0.023 Uiso 0.115(2) 1 calc R U P A 2
C20B C 0.525(4) 0.516(6) 0.136(4) 0.019(6) Uani 0.115(2) 1 d D U P A 2
H20D H 0.530526 0.485676 0.087035 0.028 Uiso 0.115(2) 1 calc R U P A 2
H20E H 0.535170 0.608691 0.141339 0.028 Uiso 0.115(2) 1 calc R U P A 2
H20F H 0.475418 0.498506 0.140471 0.028 Uiso 0.115(2) 1 calc R U P A 2
C21B C 0.577(5) 0.308(5) 0.185(4) 0.018(6) Uani 0.115(2) 1 d D U P A 2
H21D H 0.535406 0.269694 0.200882 0.027 Uiso 0.115(2) 1 calc R U P A 2
H21E H 0.622675 0.270216 0.214916 0.027 Uiso 0.115(2) 1 calc R U P A 2
H21F H 0.571296 0.289605 0.130974 0.027 Uiso 0.115(2) 1 calc R U P A 2
C22B C 0.883(3) 0.264(4) 0.480(3) 0.018(3) Uani 0.115(2) 1 d D U P A 2
H22B H 0.885066 0.234906 0.430986 0.021 Uiso 0.115(2) 1 calc R U P A 2
C23B C 0.892(3) 0.214(5) 0.607(2) 0.018(3) Uani 0.115(2) 1 d D U P A 2
H23D H 0.907398 0.140017 0.640813 0.027 Uiso 0.115(2) 1 calc R U P A 2
H23E H 0.841370 0.237536 0.606666 0.027 Uiso 0.115(2) 1 calc R U P A 2
H23F H 0.924356 0.287049 0.623904 0.027 Uiso 0.115(2) 1 calc R U P A 2
C25 C 0.907(3) 0.041(3) 0.517(2) 0.018(3) Uani 0.115(2) 1 d D U P A 2
H25A H 0.947931 0.008934 0.557361 0.027 Uiso 0.115(2) 1 calc R U P A 2
H25B H 0.918216 0.030188 0.467717 0.027 Uiso 0.115(2) 1 calc R U P A 2
H25C H 0.862589 -0.009102 0.517213 0.027 Uiso 0.115(2) 1 calc R U P A 2
I1B I 1.0582(2) 0.9417(4) 0.7014(2) 0.0175(11) Uani 0.1063(15) 1 d . . P B 2
I2B I 0.42744(6) 0.5236(3) 0.29959(6) 0.0145(5) Uani 0.448(6) 1 d . . P C 2
I3B I 0.7193(6) 0.505(5) 0.0921(6) 0.046(3) Uani 0.23(4) 1 d . . P D 2
O7C O 0.6628(5) 0.4871(6) 0.3097(5) 0.0228(16) Uani 0.528(9) 1 d . . P A 3
N3C N 0.5767(4) 0.4864(6) 0.1976(4) 0.0158(13) Uani 0.528(9) 1 d . . P A 3
C19C C 0.6197(12) 0.5408(17) 0.2575(11) 0.020(2) Uani 0.357(9) 1 d D U P A 3
H19C H 0.617066 0.632287 0.260440 0.024 Uiso 0.357(9) 1 calc R U P A 3
C20C C 0.5308(13) 0.5535(17) 0.1365(12) 0.018(4) Uani 0.357(9) 1 d D U P A 3
H20G H 0.549504 0.543793 0.091292 0.027 Uiso 0.357(9) 1 calc R U P A 3
H20H H 0.529946 0.645366 0.149446 0.027 Uiso 0.357(9) 1 calc R U P A 3
H20I H 0.481048 0.518219 0.126221 0.027 Uiso 0.357(9) 1 calc R U P A 3
C21C C 0.5731(15) 0.3394(15) 0.1956(12) 0.024(4) Uani 0.357(9) 1 d D U P A 3
H21G H 0.610776 0.304265 0.238293 0.035 Uiso 0.357(9) 1 calc R U P A 3
H21H H 0.581702 0.308302 0.147735 0.035 Uiso 0.357(9) 1 calc R U P A 3
H21I H 0.524627 0.311069 0.199384 0.035 Uiso 0.357(9) 1 calc R U P A 3

loop_
_atom_site_aniso_label
_atom_site_aniso_U_11
_atom_site_aniso_U_22
_atom_site_aniso_U_33
_atom_site_aniso_U_23
_atom_site_aniso_U_13
_atom_site_aniso_U_12
U1 0.01031(17) 0.0226(5) 0.00759(17) -0.0014(3) 0.00296(12) -0.0017(3)
O1 0.015(2) 0.026(2) 0.012(2) 0.0003(19) 0.0057(18) 0.0017(19)
O2 0.019(3) 0.032(3) 0.013(2) -0.001(2) 0.0075(19) 0.003(2)
O3 0.017(2) 0.029(3) 0.015(2) -0.0037(19) 0.0085(18) -0.005(2)
O4 0.017(2) 0.024(2) 0.015(2) -0.0026(19) 0.0075(19) -0.003(2)
O5 0.015(2) 0.032(3) 0.009(2) 0.003(2) 0.0032(19) -0.003(2)
O6 0.014(2) 0.031(3) 0.011(2) -0.0012(19) 0.0053(18) -0.002(2)
O7 0.016(2) 0.029(4) 0.019(2) 0.001(3) -0.003(2) 0.003(3)
O8 0.016(2) 0.027(3) 0.014(2) -0.001(2) 0.0037(19) -0.002(2)
N1 0.015(3) 0.026(3) 0.012(2) 0.001(2) 0.005(2) 0.002(2)
N2 0.015(2) 0.026(3) 0.012(2) -0.003(2) 0.005(2) -0.003(2)
N3 0.013(2) 0.018(3) 0.015(2) -0.003(3) 0.001(2) 0.000(3)
N4 0.013(3) 0.024(3) 0.011(3) 0.001(2) 0.003(2) -0.002(2)
C1 0.017(3) 0.024(3) 0.015(3) 0.002(3) 0.005(2) -0.002(3)
C2 0.019(3) 0.027(3) 0.013(3) 0.002(2) 0.009(2) 0.000(3)
C3 0.017(3) 0.024(3) 0.012(3) 0.001(2) 0.004(2) -0.002(3)
C4 0.017(3) 0.028(3) 0.014(3) 0.003(3) 0.005(2) -0.004(3)
C5 0.023(3) 0.029(3) 0.019(3) -0.002(3) 0.009(3) 0.003(3)
C6 0.021(3) 0.028(3) 0.019(3) -0.004(3) 0.008(3) 0.001(3)
C7 0.012(3) 0.030(3) 0.014(4) -0.002(3) 0.008(3) -0.006(3)
C8 0.016(3) 0.031(3) 0.014(3) -0.001(3) 0.008(2) -0.005(3)
C9 0.020(3) 0.023(3) 0.017(3) 0.000(3) 0.006(3) -0.004(3)
C10 0.024(3) 0.021(3) 0.021(3) 0.002(3) 0.009(3) 0.000(3)
C11 0.019(3) 0.025(3) 0.012(3) -0.005(3) 0.007(3) -0.002(3)
C12 0.019(3) 0.025(3) 0.012(3) -0.002(2) 0.005(2) 0.001(3)
C13 0.016(3) 0.029(3) 0.015(3) 0.003(3) 0.004(3) 0.004(3)
C14 0.013(3) 0.034(3) 0.012(3) 0.004(3) 0.004(2) 0.000(3)
C15 0.018(3) 0.034(4) 0.008(3) 0.003(3) -0.001(3) 0.001(3)
C16 0.018(3) 0.033(4) 0.012(3) 0.002(3) 0.001(2) -0.003(3)
C17 0.016(3) 0.037(3) 0.012(3) -0.006(3) 0.007(2) -0.006(3)
C18 0.017(3) 0.034(3) 0.018(3) -0.008(3) 0.007(3) -0.002(3)
C19 0.016(4) 0.020(4) 0.016(4) -0.004(3) 0.003(3) 0.002(3)
C20 0.022(5) 0.022(6) 0.018(5) -0.002(4) -0.003(4) -0.002(5)
C21 0.020(5) 0.027(5) 0.022(5) -0.003(4) 0.001(4) 0.003(4)
C22 0.010(3) 0.033(4) 0.012(3) 0.004(3) 0.006(2) -0.003(3)
C23 0.019(4) 0.034(4) 0.007(3) -0.004(3) 0.005(3) -0.001(3)
C24 0.023(4) 0.025(4) 0.021(4) 0.002(3) 0.007(3) -0.006(3)
I1 0.0182(2) 0.0296(3) 0.0143(2) -0.00222(18) 0.00594(18) -0.00430(19)
I2 0.0169(5) 0.073(2) 0.0136(4) -0.0056(6) 0.0052(3) -0.0150(6)
I3 0.0201(6) 0.0244(14) 0.0119(7) -0.0023(6) 0.0046(5) -0.0015(5)
U1B 0.0051(12) 0.013(3) 0.0091(13) -0.001(2) 0.0039(9) 0.001(2)
O1B 0.019(5) 0.021(5) 0.015(5) -0.002(5) 0.008(5) -0.002(5)
O2B 0.018(5) 0.024(5) 0.013(5) -0.001(5) 0.005(5) -0.002(5)
O3B 0.018(5) 0.026(5) 0.014(5) 0.000(5) 0.006(5) 0.001(5)
O4B 0.019(5) 0.031(5) 0.017(5) -0.004(4) 0.008(4) 0.001(4)
O5B 0.016(5) 0.032(5) 0.012(5) -0.001(5) 0.004(5) -0.004(5)
O6B 0.012(6) 0.029(6) 0.012(6) -0.001(6) 0.005(6) -0.001(6)
O7B 0.016(5) 0.022(6) 0.016(5) -0.004(6) 0.000(5) 0.001(6)
O8B 0.013(5) 0.032(6) 0.010(5) 0.004(5) 0.002(5) -0.001(5)
N1B 0.015(4) 0.030(4) 0.013(4) -0.002(4) 0.006(4) -0.004(4)
N2B 0.014(5) 0.025(5) 0.013(5) 0.002(5) 0.008(5) -0.001(5)
N3B 0.015(5) 0.021(5) 0.015(5) -0.003(5) 0.003(5) 0.002(5)
N4B 0.012(5) 0.031(5) 0.011(5) 0.003(5) 0.005(5) 0.001(5)
C1B 0.016(5) 0.028(5) 0.015(5) -0.001(5) 0.009(5) -0.005(5)
C2B 0.017(5) 0.022(5) 0.015(5) -0.001(5) 0.009(5) -0.004(5)
C3B 0.020(5) 0.024(5) 0.016(5) -0.001(5) 0.006(5) -0.001(5)
C4B 0.019(5) 0.024(5) 0.013(5) -0.002(5) 0.006(5) -0.001(5)
C5B 0.016(5) 0.024(5) 0.013(5) 0.000(5) 0.007(4) 0.000(5)
C6B 0.016(5) 0.025(5) 0.014(5) 0.001(5) 0.006(5) 0.000(5)
C7B 0.017(5) 0.025(5) 0.013(5) 0.002(5) 0.006(5) 0.000(5)
C8B 0.018(6) 0.026(6) 0.014(6) 0.002(6) 0.004(6) 0.000(6)
C9B 0.018(5) 0.028(5) 0.016(5) -0.001(5) 0.006(5) 0.002(5)
C10B 0.019(5) 0.029(5) 0.016(5) -0.003(5) 0.008(5) 0.003(5)
C11B 0.017(5) 0.029(5) 0.016(5) -0.003(5) 0.007(4) -0.002(5)
C12B 0.015(5) 0.029(5) 0.014(5) -0.002(5) 0.007(5) -0.003(5)
C13B 0.017(6) 0.032(6) 0.014(6) -0.002(5) 0.006(5) -0.005(5)
C14B 0.016(5) 0.032(5) 0.012(5) -0.001(5) 0.004(5) -0.005(5)
C15B 0.016(6) 0.032(6) 0.012(6) -0.004(6) 0.003(5) -0.004(6)
C16B 0.015(6) 0.028(6) 0.012(6) -0.002(6) 0.003(6) -0.003(6)
C17B 0.013(6) 0.028(6) 0.013(6) -0.001(6) 0.005(6) 0.000(6)
C18B 0.013(7) 0.028(7) 0.011(7) 0.002(6) 0.005(6) -0.001(6)
C19B 0.017(4) 0.023(5) 0.018(4) -0.002(4) 0.003(4) 0.001(4)
C20B 0.016(9) 0.023(10) 0.016(9) -0.002(10) 0.002(9) 0.002(10)
C21B 0.019(9) 0.018(10) 0.016(9) -0.003(9) 0.002(9) 0.001(9)
C22B 0.012(5) 0.031(5) 0.011(5) 0.003(5) 0.005(5) 0.001(5)
C23B 0.012(5) 0.031(6) 0.011(5) 0.003(5) 0.005(5) 0.001(5)
C25 0.012(5) 0.031(6) 0.011(5) 0.003(5) 0.005(5) 0.002(5)
I1B 0.021(2) 0.017(2) 0.017(2) 0.0000(14) 0.0092(15) 0.0032(14)
I2B 0.0148(5) 0.0145(13) 0.0148(5) -0.0005(4) 0.0051(3) -0.0029(4)
I3B 0.031(2) 0.086(11) 0.026(2) 0.016(4) 0.0154(18) 0.011(4)
O7C 0.016(2) 0.029(4) 0.019(2) 0.001(3) -0.003(2) 0.003(3)
N3C 0.013(2) 0.018(3) 0.015(2) -0.003(3) 0.001(2) 0.000(3)
C19C 0.017(4) 0.024(4) 0.018(4) -0.006(4) 0.002(4) 0.003(4)
C20C 0.014(7) 0.024(8) 0.013(6) 0.000(7) -0.003(5) 0.005(7)
C21C 0.024(7) 0.021(8) 0.020(7) -0.001(7) -0.004(7) 0.001(7)

loop_
_atom_type_symbol
_atom_type_description
_atom_type_scat_dispersion_real
_atom_type_scat_dispersion_imag
_atom_type_scat_source
C C 0.0033 0.0016 'International Tables Vol C Tables 4.2.6.8 and 6.1.1.4'
H H 0.0000 0.0000 'International Tables Vol C Tables 4.2.6.8 and 6.1.1.4'
I I -0.4742 1.8119 'International Tables Vol C Tables 4.2.6.8 and 6.1.1.4'
N N 0.0061 0.0033 'International Tables Vol C Tables 4.2.6.8 and 6.1.1.4'
O O 0.0106 0.0060 'International Tables Vol C Tables 4.2.6.8 and 6.1.1.4'
U U -9.6767 9.6646 'International Tables Vol C Tables 4.2.6.8 and 6.1.1.4'

loop_
_geom_angle_atom_site_label_1
_geom_angle_atom_site_label_2
_geom_angle_atom_site_label_3
_geom_angle
_geom_angle_site_symmetry_1
_geom_angle_site_symmetry_3
_geom_angle_publ_flag
O1 U1 O2 58.42(15) . . ?
O1 U1 O5 111.58(15) . . ?
O1 U1 N1 60.58(16) . . ?
O1 U1 N2 119.07(16) . . ?
O2 U1 N1 119.00(16) . . ?
O2 U1 N2 60.67(16) . . ?
O3 U1 O1 154.28(16) . . ?
O3 U1 O2 119.08(17) . . ?
O3 U1 O4 60.62(15) . . ?
O3 U1 O5 84.21(16) . . ?
O3 U1 O6 67.85(18) . . ?
O3 U1 N1 115.17(17) . . ?
O3 U1 N2 64.25(17) . . ?
O4 U1 O1 101.54(16) . . ?
O4 U1 O2 134.27(17) . . ?
O4 U1 O5 78.20(16) . . ?
O4 U1 O6 115.44(18) . . ?
O4 U1 N1 59.15(16) . . ?
O4 U1 N2 119.56(16) . . ?
O5 U1 O2 145.59(17) . . ?
O5 U1 N1 62.47(15) . . ?
O5 U1 N2 118.97(16) . . ?
O6 U1 O1 137.37(18) . . ?
O6 U1 O2 103.3(2) . . ?
O6 U1 O5 60.0(2) . . ?
O6 U1 N1 121.7(2) . . ?
O6 U1 N2 60.0(2) . . ?
O7 U1 O1 76.7(2) . . ?
O7 U1 O2 65.61(19) . . ?
O7 U1 O3 79.5(2) . . ?
O7 U1 O4 70.0(2) . . ?
O7 U1 O5 148.2(2) . . ?
O7 U1 O6 134.4(3) . . ?
O7 U1 O8 139.1(2) . . ?
O7 U1 N1 100.4(3) . . ?
O7 U1 N2 77.7(3) . . ?
O8 U1 O1 69.39(16) . . ?
O8 U1 O2 77.18(17) . . ?
O8 U1 O3 136.33(17) . . ?
O8 U1 O4 138.19(17) . . ?
O8 U1 O5 68.81(17) . . ?
O8 U1 O6 69.0(2) . . ?
O8 U1 N1 82.61(17) . . ?
O8 U1 N2 99.03(17) . . ?
N1 U1 N2 178.11(17) . . ?
C2 O1 U1 125.3(4) . . ?
C3 O1 U1 120.7(4) . . ?
C3 O1 C2 111.4(5) . . ?
C4 O2 U1 123.7(4) . . ?
C4 O2 C5 111.8(5) . . ?
C5 O2 U1 124.5(4) . . ?
C8 O3 U1 120.6(4) . . ?
C9 O3 U1 120.1(4) . . ?
C9 O3 C8 113.6(5) . . ?
C10 O4 U1 120.8(4) . . ?
C10 O4 C11 112.6(5) . . ?
C11 O4 U1 125.4(4) . . ?
C14 O5 U1 117.2(4) . . ?
C14 O5 C15 109.6(5) . . ?
C15 O5 U1 119.2(4) . . ?
C16 O6 U1 120.4(5) . . ?
C17 O6 U1 126.1(5) . . ?
C17 O6 C16 112.1(5) . . ?
C19 O7 U1 148.2(7) . . ?
C22 O8 U1 130.8(5) . . ?
C1 N1 U1 109.7(4) . . ?
C1 N1 C12 109.6(5) . . ?
C1 N1 C13 108.6(5) . . ?
C12 N1 U1 106.2(4) . . ?
C12 N1 C13 110.1(5) . . ?
C13 N1 U1 112.6(4) . . ?
C6 N2 U1 111.5(4) . . ?
C6 N2 C7 107.5(5) . . ?
C6 N2 C18 108.1(6) . . ?
C7 N2 U1 111.2(4) . . ?
C18 N2 U1 106.6(4) . . ?
C18 N2 C7 112.1(6) . . ?
C19 N3 C20 122.8(8) . . ?
C19 N3 C21 121.5(8) . . ?
C20 N3 C21 115.7(7) . . ?
C22 N4 C23 122.4(6) . . ?
C22 N4 C24 121.2(6) . . ?
C24 N4 C23 116.2(6) . . ?
N1 C1 H1A 109.2 . . ?
N1 C1 H1B 109.2 . . ?
N1 C1 C2 112.1(6) . . ?
H1A C1 H1B 107.9 . . ?
C2 C1 H1A 109.2 . . ?
C2 C1 H1B 109.2 . . ?
O1 C2 C1 107.8(5) . . ?
O1 C2 H2A 110.1 . . ?
O1 C2 H2B 110.1 . . ?
C1 C2 H2A 110.1 . . ?
C1 C2 H2B 110.1 . . ?
H2A C2 H2B 108.5 . . ?
O1 C3 H3A 110.2 . . ?
O1 C3 H3B 110.2 . . ?
O1 C3 C4 107.5(5) . . ?
H3A C3 H3B 108.5 . . ?
C4 C3 H3A 110.2 . . ?
C4 C3 H3B 110.2 . . ?
O2 C4 C3 108.5(6) . . ?
O2 C4 H4A 110.0 . . ?
O2 C4 H4B 110.0 . . ?
C3 C4 H4A 110.0 . . ?
C3 C4 H4B 110.0 . . ?
H4A C4 H4B 108.4 . . ?
O2 C5 H5A 110.4 . . ?
O2 C5 H5B 110.4 . . ?
O2 C5 C6 106.8(6) . . ?
H5A C5 H5B 108.6 . . ?
C6 C5 H5A 110.4 . . ?
C6 C5 H5B 110.4 . . ?
N2 C6 C5 113.3(6) . . ?
N2 C6 H6B 108.9 . . ?
N2 C6 H6A 108.9 . . ?
C5 C6 H6B 108.9 . . ?
C5 C6 H6A 108.9 . . ?
H6B C6 H6A 107.7 . . ?
N2 C7 H7A 108.5 . . ?
N2 C7 H7B 108.5 . . ?
N2 C7 C8 115.0(7) . . ?
H7A C7 H7B 107.5 . . ?
C8 C7 H7A 108.5 . . ?
C8 C7 H7B 108.5 . . ?
O3 C8 C7 110.9(6) . . ?
O3 C8 H8A 109.5 . . ?
O3 C8 H8B 109.5 . . ?
C7 C8 H8A 109.5 . . ?
C7 C8 H8B 109.5 . . ?
H8A C8 H8B 108.1 . . ?
O3 C9 H9A 110.2 . . ?
O3 C9 H9B 110.2 . . ?
O3 C9 C10 107.8(6) . . ?
H9A C9 H9B 108.5 . . ?
C10 C9 H9A 110.2 . . ?
C10 C9 H9B 110.2 . . ?
O4 C10 C9 108.2(6) . . ?
O4 C10 H10A 110.1 . . ?
O4 C10 H10B 110.1 . . ?
C9 C10 H10A 110.1 . . ?
C9 C10 H10B 110.1 . . ?
H10A C10 H10B 108.4 . . ?
O4 C11 H11A 110.1 . . ?
O4 C11 H11B 110.1 . . ?
O4 C11 C12 107.9(5) . . ?
H11A C11 H11B 108.4 . . ?
C12 C11 H11A 110.1 . . ?
C12 C11 H11B 110.1 . . ?
N1 C12 C11 111.2(5) . . ?
N1 C12 H12A 109.4 . . ?
N1 C12 H12B 109.4 . . ?
C11 C12 H12A 109.4 . . ?
C11 C12 H12B 109.4 . . ?
H12A C12 H12B 108.0 . . ?
N1 C13 H13A 109.2 . . ?
N1 C13 H13B 109.2 . . ?
N1 C13 C14 111.9(6) . . ?
H13A C13 H13B 107.9 . . ?
C14 C13 H13A 109.2 . . ?
C14 C13 H13B 109.2 . . ?
O5 C14 C13 107.4(5) . . ?
O5 C14 H14B 110.2 . . ?
O5 C14 H14A 110.2 . . ?
C13 C14 H14B 110.2 . . ?
C13 C14 H14A 110.2 . . ?
H14B C14 H14A 108.5 . . ?
O5 C15 H15A 110.1 . . ?
O5 C15 H15B 110.1 . . ?
O5 C15 C16 107.8(5) . . ?
H15A C15 H15B 108.5 . . ?
C16 C15 H15A 110.1 . . ?
C16 C15 H15B 110.1 . . ?
O6 C16 C15 107.9(6) . . ?
O6 C16 H16A 110.1 . . ?
O6 C16 H16B 110.1 . . ?
C15 C16 H16A 110.1 . . ?
C15 C16 H16B 110.1 . . ?
H16A C16 H16B 108.4 . . ?
O6 C17 H17A 110.2 . . ?
O6 C17 H17B 110.2 . . ?
O6 C17 C18 107.4(6) . . ?
H17A C17 H17B 108.5 . . ?
C18 C17 H17A 110.2 . . ?
C18 C17 H17B 110.2 . . ?
N2 C18 C17 112.8(6) . . ?
N2 C18 H18B 109.0 . . ?
N2 C18 H18A 109.0 . . ?
C17 C18 H18B 109.0 . . ?
C17 C18 H18A 109.0 . . ?
H18B C18 H18A 107.8 . . ?
O7 C19 N3 125.2(10) . . ?
O7 C19 H19 117.4 . . ?
N3 C19 H19 117.4 . . ?
N3 C20 H20A 109.5 . . ?
N3 C20 H20B 109.5 . . ?
N3 C20 H20C 109.5 . . ?
H20A C20 H20B 109.5 . . ?
H20A C20 H20C 109.5 . . ?
H20B C20 H20C 109.5 . . ?
N3 C21 H21A 109.5 . . ?
N3 C21 H21B 109.5 . . ?
N3 C21 H21C 109.5 . . ?
H21A C21 H21B 109.5 . . ?
H21A C21 H21C 109.5 . . ?
H21B C21 H21C 109.5 . . ?
O8 C22 N4 124.6(6) . . ?
O8 C22 H22 117.7 . . ?
N4 C22 H22 117.7 . . ?
N4 C23 H23A 109.5 . . ?
N4 C23 H23B 109.5 . . ?
N4 C23 H23C 109.5 . . ?
H23A C23 H23B 109.5 . . ?
H23A C23 H23C 109.5 . . ?
H23B C23 H23C 109.5 . . ?
N4 C24 H24A 109.5 . . ?
N4 C24 H24B 109.5 . . ?
N4 C24 H24C 109.5 . . ?
H24A C24 H24B 109.5 . . ?
H24A C24 H24C 109.5 . . ?
H24B C24 H24C 109.5 . . ?
O1B U1B N1B 61.8(12) . . ?
O1B U1B N2B 118.7(11) . . ?
O2B U1B O1B 57.1(11) . . ?
O2B U1B O5B 135.6(19) . . ?
O2B U1B O6B 111.3(11) . . ?
O2B U1B N1B 118.9(11) . . ?
O2B U1B N2B 61.7(10) . . ?
O3B U1B O1B 134.0(14) . . ?
O3B U1B O2B 103.4(12) . . ?
O3B U1B O5B 115.5(17) . . ?
O3B U1B O6B 78.1(13) . . ?
O3B U1B N1B 117.9(13) . . ?
O3B U1B N2B 59.3(11) . . ?
O4B U1B O1B 120.5(13) . . ?
O4B U1B O2B 156.3(12) . . ?
O4B U1B O3B 60.0(11) . . ?
O4B U1B O5B 67.6(19) . . ?
O4B U1B O6B 83.1(12) . . ?
O4B U1B N1B 64.0(12) . . ?
O4B U1B N2B 114.2(11) . . ?
O5B U1B O1B 103.5(14) . . ?
O5B U1B N1B 60.4(14) . . ?
O5B U1B N2B 121.6(13) . . ?
O6B U1B O1B 145.7(14) . . ?
O6B U1B O5B 60.3(13) . . ?
O6B U1B N1B 119.4(10) . . ?
O6B U1B N2B 62.1(10) . . ?
O7B U1B O1B 52.9(17) . . ?
O7B U1B O2B 73(2) . . ?
O7B U1B O3B 82.7(17) . . ?
O7B U1B O4B 87(2) . . ?
O7B U1B O5B 130(2) . . ?
O7B U1B O6B 160.8(16) . . ?
O7B U1B O8B 128.2(19) . . ?
O7B U1B N1B 70(2) . . ?
O7B U1B N2B 108(2) . . ?
O8B U1B O1B 77.2(14) . . ?
O8B U1B O2B 67.8(13) . . ?
O8B U1B O3B 138.3(14) . . ?
O8B U1B O4B 135.8(13) . . ?
O8B U1B O5B 69(2) . . ?
O8B U1B O6B 68.9(14) . . ?
O8B U1B N1B 100.6(13) . . ?
O8B U1B N2B 82.5(13) . . ?
N1B U1B N2B 176.9(11) . . ?
C2B O1B U1B 123(2) . . ?
C3B O1B U1B 127(2) . . ?
C3B O1B C2B 109.9(15) . . ?
C4B O2B U1B 122(2) . . ?
C4B O2B C5B 111.0(15) . . ?
C5B O2B U1B 123(2) . . ?
C8B O3B U1B 123(2) . . ?
C9B O3B U1B 122(2) . . ?
C9B O3B C8B 112.7(15) . . ?
C10B O4B U1B 120(3) . . ?
C10B O4B C11B 113.0(16) . . ?
C11B O4B U1B 122(2) . . ?
C14B O5B U1B 125(3) . . ?
C14B O5B C15B 111.5(16) . . ?
C15B O5B U1B 119(3) . . ?
C16B O6B U1B 121(2) . . ?
C17B O6B U1B 117(3) . . ?
C17B O6B C16B 111.7(15) . . ?
C19B O7B U1B 139(5) . . ?
C22B O8B U1B 132(4) . . ?
C1B N1B U1B 109(2) . . ?
C1B N1B C12B 107.7(16) . . ?
C12B N1B U1B 105(4) . . ?
C13B N1B U1B 105(2) . . ?
C13B N1B C1B 109(3) . . ?
C13B N1B C12B 121(5) . . ?
C6B N2B U1B 109(2) . . ?
C7B N2B U1B 108(2) . . ?
C7B N2B C6B 108.1(16) . . ?
C18B N2B U1B 112(2) . . ?
C18B N2B C6B 110(3) . . ?
C18B N2B C7B 109(3) . . ?
C19B N3B C20B 122(2) . . ?
C19B N3B C21B 125(3) . . ?
C21B N3B C20B 112.8(19) . . ?
C22B N4B C23B 118(3) . . ?
C22B N4B C25 125(3) . . ?
C23B N4B C25 116.3(19) . . ?
N1B C1B H1BA 108.9 . . ?
N1B C1B H1BB 108.9 . . ?
N1B C1B C2B 113(4) . . ?
H1BA C1B H1BB 107.8 . . ?
C2B C1B H1BA 108.9 . . ?
C2B C1B H1BB 108.9 . . ?
O1B C2B C1B 106(4) . . ?
O1B C2B H2BA 110.5 . . ?
O1B C2B H2BB 110.5 . . ?
C1B C2B H2BA 110.5 . . ?
C1B C2B H2BB 110.5 . . ?
H2BA C2B H2BB 108.7 . . ?
O1B C3B H3BA 110.4 . . ?
O1B C3B H3BB 110.4 . . ?
O1B C3B C4B 106(3) . . ?
H3BA C3B H3BB 108.6 . . ?
C4B C3B H3BA 110.4 . . ?
C4B C3B H3BB 110.4 . . ?
O2B C4B C3B 107(3) . . ?
O2B C4B H4BA 110.3 . . ?
O2B C4B H4BB 110.3 . . ?
C3B C4B H4BA 110.3 . . ?
C3B C4B H4BB 110.3 . . ?
H4BA C4B H4BB 108.6 . . ?
O2B C5B H5BA 109.5 . . ?
O2B C5B H5BB 109.5 . . ?
O2B C5B C6B 111(3) . . ?
H5BA C5B H5BB 108.0 . . ?
C6B C5B H5BA 109.5 . . ?
C6B C5B H5BB 109.5 . . ?
N2B C6B C5B 111(3) . . ?
N2B C6B H6BA 109.5 . . ?
N2B C6B H6BB 109.5 . . ?
C5B C6B H6BA 109.5 . . ?
C5B C6B H6BB 109.5 . . ?
H6BA C6B H6BB 108.1 . . ?
N2B C7B H7BB 109.8 . . ?
N2B C7B H7BA 109.8 . . ?
N2B C7B C8B 109(3) . . ?
H7BB C7B H7BA 108.3 . . ?
C8B C7B H7BB 109.8 . . ?
C8B C7B H7BA 109.8 . . ?
O3B C8B C7B 112(4) . . ?
O3B C8B H8BA 109.1 . . ?
O3B C8B H8BB 109.1 . . ?
C7B C8B H8BA 109.1 . . ?
C7B C8B H8BB 109.1 . . ?
H8BA C8B H8BB 107.9 . . ?
O3B C9B H9BA 110.6 . . ?
O3B C9B H9BB 110.6 . . ?
O3B C9B C10B 106(4) . . ?
H9BA C9B H9BB 108.7 . . ?
C10B C9B H9BA 110.6 . . ?
C10B C9B H9BB 110.6 . . ?
O4B C10B C9B 109(3) . . ?
O4B C10B H10C 109.8 . . ?
O4B C10B H10D 109.8 . . ?
C9B C10B H10C 109.8 . . ?
C9B C10B H10D 109.8 . . ?
H10C C10B H10D 108.3 . . ?
O4B C11B H11C 111.3 . . ?
O4B C11B H11D 111.3 . . ?
O4B C11B C12B 102(5) . . ?
H11C C11B H11D 109.2 . . ?
C12B C11B H11C 111.3 . . ?
C12B C11B H11D 111.3 . . ?
N1B C12B C11B 119(5) . . ?
N1B C12B H12D 107.5 . . ?
N1B C12B H12C 107.5 . . ?
C11B C12B H12D 107.5 . . ?
C11B C12B H12C 107.5 . . ?
H12D C12B H12C 107.0 . . ?
N1B C13B H13C 109.2 . . ?
N1B C13B H13D 109.2 . . ?
N1B C13B C14B 112(4) . . ?
H13C C13B H13D 107.9 . . ?
C14B C13B H13C 109.2 . . ?
C14B C13B H13D 109.2 . . ?
O5B C14B C13B 106(4) . . ?
O5B C14B H14C 110.5 . . ?
O5B C14B H14D 110.5 . . ?
C13B C14B H14C 110.5 . . ?
C13B C14B H14D 110.5 . . ?
H14C C14B H14D 108.7 . . ?
O5B C15B H15C 110.5 . . ?
O5B C15B H15D 110.5 . . ?
O5B C15B C16B 106(4) . . ?
H15C C15B H15D 108.6 . . ?
C16B C15B H15C 110.5 . . ?
C16B C15B H15D 110.5 . . ?
O6B C16B C15B 110(3) . . ?
O6B C16B H16C 109.6 . . ?
O6B C16B H16D 109.6 . . ?
C15B C16B H16C 109.6 . . ?
C15B C16B H16D 109.6 . . ?
H16C C16B H16D 108.1 . . ?
O6B C17B H17C 110.2 . . ?
O6B C17B H17D 110.2 . . ?
O6B C17B C18B 107(3) . . ?
H17C C17B H17D 108.5 . . ?
C18B C17B H17C 110.2 . . ?
C18B C17B H17D 110.2 . . ?
N2B C18B C17B 108(3) . . ?
N2B C18B H18D 110.0 . . ?
N2B C18B H18C 110.0 . . ?
C17B C18B H18D 110.0 . . ?
C17B C18B H18C 110.0 . . ?
H18D C18B H18C 108.4 . . ?
O7B C19B N3B 126(5) . . ?
O7B C19B H19B 117.0 . . ?
N3B C19B H19B 117.0 . . ?
N3B C20B H20D 109.5 . . ?
N3B C20B H20E 109.5 . . ?
N3B C20B H20F 109.5 . . ?
H20D C20B H20E 109.5 . . ?
H20D C20B H20F 109.5 . . ?
H20E C20B H20F 109.5 . . ?
N3B C21B H21D 109.5 . . ?
N3B C21B H21E 109.5 . . ?
N3B C21B H21F 109.5 . . ?
H21D C21B H21E 109.5 . . ?
H21D C21B H21F 109.5 . . ?
H21E C21B H21F 109.5 . . ?
O8B C22B N4B 130(5) . . ?
O8B C22B H22B 114.8 . . ?
N4B C22B H22B 114.8 . . ?
N4B C23B H23D 109.5 . . ?
N4B C23B H23E 109.5 . . ?
N4B C23B H23F 109.5 . . ?
H23D C23B H23E 109.5 . . ?
H23D C23B H23F 109.5 . . ?
H23E C23B H23F 109.5 . . ?
N4B C25 H25A 109.5 . . ?
N4B C25 H25B 109.5 . . ?
N4B C25 H25C 109.5 . . ?
H25A C25 H25B 109.5 . . ?
H25A C25 H25C 109.5 . . ?
H25B C25 H25C 109.5 . . ?
C19C N3C C20C 124.9(11) . . ?
C19C N3C C21C 117.6(11) . . ?
C20C N3C C21C 117.4(10) . . ?
O7C C19C N3C 127.2(14) . . ?
O7C C19C H19C 116.4 . . ?
N3C C19C H19C 116.4 . . ?
N3C C20C H20G 109.5 . . ?
N3C C20C H20H 109.5 . . ?
N3C C20C H20I 109.5 . . ?
H20G C20C H20H 109.5 . . ?
H20G C20C H20I 109.5 . . ?
H20H C20C H20I 109.5 . . ?
N3C C21C H21G 109.5 . . ?
N3C C21C H21H 109.5 . . ?
N3C C21C H21I 109.5 . . ?
H21G C21C H21H 109.5 . . ?
H21G C21C H21I 109.5 . . ?
H21H C21C H21I 109.5 . . ?

loop_
_geom_bond_atom_site_label_1
_geom_bond_atom_site_label_2
_geom_bond_distance
_geom_bond_site_symmetry_2
_geom_bond_publ_flag
U1 O1 2.655(5) . ?
U1 O2 2.705(5) . ?
U1 O3 2.593(5) . ?
U1 O4 2.637(5) . ?
U1 O5 2.705(5) . ?
U1 O6 2.646(5) . ?
U1 O7 2.399(7) . ?
U1 O8 2.469(5) . ?
U1 N1 2.779(6) . ?
U1 N2 2.794(6) . ?
O1 C2 1.443(7) . ?
O1 C3 1.442(7) . ?
O2 C4 1.437(7) . ?
O2 C5 1.442(7) . ?
O3 C8 1.437(7) . ?
O3 C9 1.435(7) . ?
O4 C10 1.424(7) . ?
O4 C11 1.433(7) . ?
O5 C14 1.439(7) . ?
O5 C15 1.443(7) . ?
O6 C16 1.438(9) . ?
O6 C17 1.428(9) . ?
O7 C19 1.260(11) . ?
O8 C22 1.262(8) . ?
N1 C1 1.472(8) . ?
N1 C12 1.482(8) . ?
N1 C13 1.484(8) . ?
N2 C6 1.480(8) . ?
N2 C7 1.495(9) . ?
N2 C18 1.485(8) . ?
N3 C19 1.289(10) . ?
N3 C20 1.456(10) . ?
N3 C21 1.479(10) . ?
N4 C22 1.307(8) . ?
N4 C23 1.465(7) . ?
N4 C24 1.455(8) . ?
C1 H1A 0.9900 . ?
C1 H1B 0.9900 . ?
C1 C2 1.506(8) . ?
C2 H2A 0.9900 . ?
C2 H2B 0.9900 . ?
C3 H3A 0.9900 . ?
C3 H3B 0.9900 . ?
C3 C4 1.490(8) . ?
C4 H4A 0.9900 . ?
C4 H4B 0.9900 . ?
C5 H5A 0.9900 . ?
C5 H5B 0.9900 . ?
C5 C6 1.500(9) . ?
C6 H6B 0.9900 . ?
C6 H6A 0.9900 . ?
C7 H7A 0.9900 . ?
C7 H7B 0.9900 . ?
C7 C8 1.497(9) . ?
C8 H8A 0.9900 . ?
C8 H8B 0.9900 . ?
C9 H9A 0.9900 . ?
C9 H9B 0.9900 . ?
C9 C10 1.482(8) . ?
C10 H10A 0.9900 . ?
C10 H10B 0.9900 . ?
C11 H11A 0.9900 . ?
C11 H11B 0.9900 . ?
C11 C12 1.498(8) . ?
C12 H12A 0.9900 . ?
C12 H12B 0.9900 . ?
C13 H13A 0.9900 . ?
C13 H13B 0.9900 . ?
C13 C14 1.500(8) . ?
C14 H14B 0.9900 . ?
C14 H14A 0.9900 . ?
C15 H15A 0.9900 . ?
C15 H15B 0.9900 . ?
C15 C16 1.483(8) . ?
C16 H16A 0.9900 . ?
C16 H16B 0.9900 . ?
C17 H17A 0.9900 . ?
C17 H17B 0.9900 . ?
C17 C18 1.495(9) . ?
C18 H18B 0.9900 . ?
C18 H18A 0.9900 . ?
C19 H19 0.9500 . ?
C20 H20A 0.9800 . ?
C20 H20B 0.9800 . ?
C20 H20C 0.9800 . ?
C21 H21A 0.9800 . ?
C21 H21B 0.9800 . ?
C21 H21C 0.9800 . ?
C22 H22 0.9500 . ?
C23 H23A 0.9800 . ?
C23 H23B 0.9800 . ?
C23 H23C 0.9800 . ?
C24 H24A 0.9800 . ?
C24 H24B 0.9800 . ?
C24 H24C 0.9800 . ?
U1B O1B 2.672(15) . ?
U1B O2B 2.651(14) . ?
U1B O3B 2.647(15) . ?
U1B O4B 2.646(15) . ?
U1B O5B 2.658(15) . ?
U1B O6B 2.656(15) . ?
U1B O7B 2.47(6) . ?
U1B O8B 2.48(4) . ?
U1B N1B 2.789(17) . ?
U1B N2B 2.793(17) . ?
O1B C2B 1.447(15) . ?
O1B C3B 1.444(15) . ?
O2B C4B 1.437(15) . ?
O2B C5B 1.439(15) . ?
O3B C8B 1.432(15) . ?
O3B C9B 1.431(15) . ?
O4B C10B 1.428(15) . ?
O4B C11B 1.432(15) . ?
O5B C14B 1.438(15) . ?
O5B C15B 1.439(15) . ?
O6B C16B 1.440(15) . ?
O6B C17B 1.432(15) . ?
O7B C19B 1.262(19) . ?
O8B C22B 1.22(6) . ?
N1B C1B 1.486(16) . ?
N1B C12B 1.488(16) . ?
N1B C13B 1.485(16) . ?
N2B C6B 1.486(15) . ?
N2B C7B 1.484(16) . ?
N2B C18B 1.483(16) . ?
N3B C19B 1.295(19) . ?
N3B C20B 1.460(16) . ?
N3B C21B 1.458(16) . ?
N4B C22B 1.25(4) . ?
N4B C23B 1.461(16) . ?
N4B C25 1.467(16) . ?
C1B H1BA 0.9900 . ?
C1B H1BB 0.9900 . ?
C1B C2B 1.495(16) . ?
C2B H2BA 0.9900 . ?
C2B H2BB 0.9900 . ?
C3B H3BA 0.9900 . ?
C3B H3BB 0.9900 . ?
C3B C4B 1.486(16) . ?
C4B H4BA 0.9900 . ?
C4B H4BB 0.9900 . ?
C5B H5BA 0.9900 . ?
C5B H5BB 0.9900 . ?
C5B C6B 1.488(16) . ?
C6B H6BA 0.9900 . ?
C6B H6BB 0.9900 . ?
C7B H7BB 0.9900 . ?
C7B H7BA 0.9900 . ?
C7B C8B 1.495(16) . ?
C8B H8BA 0.9900 . ?
C8B H8BB 0.9900 . ?
C9B H9BA 0.9900 . ?
C9B H9BB 0.9900 . ?
C9B C10B 1.499(16) . ?
C10B H10C 0.9900 . ?
C10B H10D 0.9900 . ?
C11B H11C 0.9900 . ?
C11B H11D 0.9900 . ?
C11B C12B 1.494(16) . ?
C12B H12D 0.9900 . ?
C12B H12C 0.9900 . ?
C13B H13C 0.9900 . ?
C13B H13D 0.9900 . ?
C13B C14B 1.493(16) . ?
C14B H14C 0.9900 . ?
C14B H14D 0.9900 . ?
C15B H15C 0.9900 . ?
C15B H15D 0.9900 . ?
C15B C16B 1.492(16) . ?
C16B H16C 0.9900 . ?
C16B H16D 0.9900 . ?
C17B H17C 0.9900 . ?
C17B H17D 0.9900 . ?
C17B C18B 1.494(16) . ?
C18B H18D 0.9900 . ?
C18B H18C 0.9900 . ?
C19B H19B 0.9500 . ?
C20B H20D 0.9800 . ?
C20B H20E 0.9800 . ?
C20B H20F 0.9800 . ?
C21B H21D 0.9800 . ?
C21B H21E 0.9800 . ?
C21B H21F 0.9800 . ?
C22B H22B 0.9500 . ?
C23B H23D 0.9800 . ?
C23B H23E 0.9800 . ?
C23B H23F 0.9800 . ?
C25 H25A 0.9800 . ?
C25 H25B 0.9800 . ?
C25 H25C 0.9800 . ?
O7C C19C 1.217(18) . ?
N3C C19C 1.310(16) . ?
N3C C20C 1.406(15) . ?
N3C C21C 1.522(16) . ?
C19C H19C 0.9500 . ?
C20C H20G 0.9800 . ?
C20C H20H 0.9800 . ?
C20C H20I 0.9800 . ?
C21C H21G 0.9800 . ?
C21C H21H 0.9800 . ?
C21C H21I 0.9800 . ?

loop_
_geom_torsion_atom_site_label_1
_geom_torsion_atom_site_label_2
_geom_torsion_atom_site_label_3
_geom_torsion_atom_site_label_4
_geom_torsion
_geom_torsion_site_symmetry_1
_geom_torsion_site_symmetry_2
_geom_torsion_site_symmetry_3
_geom_torsion_site_symmetry_4
_geom_torsion_publ_flag
U1 O1 C2 C1 -17.3(8) . . . . ?
U1 O1 C3 C4 51.1(7) . . . . ?
U1 O2 C4 C3 27.3(7) . . . . ?
U1 O2 C5 C6 -28.9(8) . . . . ?
U1 O3 C8 C7 41.4(7) . . . . ?
U1 O3 C9 C10 46.6(7) . . . . ?
U1 O4 C10 C9 37.2(7) . . . . ?
U1 O4 C11 C12 -1.7(8) . . . . ?
U1 O5 C14 C13 -49.4(7) . . . . ?
U1 O5 C15 C16 41.5(7) . . . . ?
U1 O6 C16 C15 46.5(8) . . . . ?
U1 O6 C17 C18 -9.1(8) . . . . ?
U1 O7 C19 N3 -169.0(10) . . . . ?
U1 O8 C22 N4 121.2(7) . . . . ?
U1 N1 C1 C2 -56.0(6) . . . . ?
U1 N1 C12 C11 -61.7(6) . . . . ?
U1 N1 C13 C14 -42.7(7) . . . . ?
U1 N2 C6 C5 -51.8(7) . . . . ?
U1 N2 C7 C8 33.2(8) . . . . ?
U1 N2 C18 C17 -59.4(6) . . . . ?
O1 C3 C4 O2 -46.6(7) . . . . ?
O2 C5 C6 N2 52.4(8) . . . . ?
O3 C9 C10 O4 -51.1(8) . . . . ?
O4 C11 C12 N1 43.6(8) . . . . ?
O5 C15 C16 O6 -54.2(8) . . . . ?
O6 C17 C18 N2 46.8(8) . . . . ?
N1 C1 C2 O1 48.5(8) . . . . ?
N1 C13 C14 O5 60.7(8) . . . . ?
N2 C7 C8 O3 -49.0(9) . . . . ?
C1 N1 C12 C11 179.8(6) . . . . ?
C1 N1 C13 C14 79.0(7) . . . . ?
C2 O1 C3 C4 -146.3(6) . . . . ?
C3 O1 C2 C1 -179.0(6) . . . . ?
C4 O2 C5 C6 154.5(6) . . . . ?
C5 O2 C4 C3 -156.0(6) . . . . ?
C6 N2 C7 C8 155.5(6) . . . . ?
C6 N2 C18 C17 -179.3(6) . . . . ?
C7 N2 C6 C5 -173.9(6) . . . . ?
C7 N2 C18 C17 62.5(8) . . . . ?
C8 O3 C9 C10 -160.1(6) . . . . ?
C9 O3 C8 C7 -111.7(7) . . . . ?
C10 O4 C11 C12 -168.7(6) . . . . ?
C11 O4 C10 C9 -155.2(6) . . . . ?
C12 N1 C1 C2 60.3(7) . . . . ?
C12 N1 C13 C14 -161.0(6) . . . . ?
C13 N1 C1 C2 -179.4(6) . . . . ?
C13 N1 C12 C11 60.4(7) . . . . ?
C14 O5 C15 C16 -179.7(6) . . . . ?
C15 O5 C14 C13 170.9(6) . . . . ?
C16 O6 C17 C18 -175.2(6) . . . . ?
C17 O6 C16 C15 -146.5(7) . . . . ?
C18 N2 C6 C5 65.0(7) . . . . ?
C18 N2 C7 C8 -85.9(8) . . . . ?
C20 N3 C19 O7 -177.9(12) . . . . ?
C21 N3 C19 O7 4.6(19) . . . . ?
C23 N4 C22 O8 0.7(11) . . . . ?
C24 N4 C22 O8 -175.5(7) . . . . ?
U1B O1B C2B C1B 32(6) . . . . ?
U1B O1B C3B C4B -27(6) . . . . ?
U1B O2B C4B C3B -51(5) . . . . ?
U1B O2B C5B C6B 22(5) . . . . ?
U1B O3B C8B C7B -1(6) . . . . ?
U1B O3B C9B C10B -40(5) . . . . ?
U1B O4B C10B C9B -45(6) . . . . ?
U1B O4B C11B C12B -42(4) . . . . ?
U1B O5B C14B C13B 15(7) . . . . ?
U1B O5B C15B C16B -49(7) . . . . ?
U1B O6B C16B C15B -34(6) . . . . ?
U1B O6B C17B C18B 54(5) . . . . ?
U1B O7B C19B N3B 160(8) . . . . ?
U1B O8B C22B N4B -119(6) . . . . ?
U1B N1B C1B C2B 54(4) . . . . ?
U1B N1B C12B C11B -49(8) . . . . ?
U1B N1B C13B C14B 63(4) . . . . ?
U1B N2B C6B C5B 54(3) . . . . ?
U1B N2B C7B C8B 59(4) . . . . ?
U1B N2B C18B C17B 45(4) . . . . ?
O1B C3B C4B O2B 45(5) . . . . ?
O2B C5B C6B N2B -51(5) . . . . ?
O3B C9B C10B O4B 52(6) . . . . ?
O4B C11B C12B N1B 62(8) . . . . ?
O5B C15B C16B O6B 51(6) . . . . ?
O6B C17B C18B N2B -65(5) . . . . ?
N1B C1B C2B O1B -57(6) . . . . ?
N1B C13B C14B O5B -53(6) . . . . ?
N2B C7B C8B O3B -40(6) . . . . ?
C1B N1B C12B C11B -165(6) . . . . ?
C1B N1B C13B C14B 180(4) . . . . ?
C2B O1B C3B C4B 158(5) . . . . ?
C3B O1B C2B C1B -153(4) . . . . ?
C4B O2B C5B C6B 180(4) . . . . ?
C5B O2B C4B C3B 151(4) . . . . ?
C6B N2B C7B C8B 177(4) . . . . ?
C6B N2B C18B C17B -77(4) . . . . ?
C7B N2B C6B C5B -62(5) . . . . ?
C7B N2B C18B C17B 164(3) . . . . ?
C8B O3B C9B C10B 156(4) . . . . ?
C9B O3B C8B C7B 162(4) . . . . ?
C10B O4B C11B C12B 110(5) . . . . ?
C11B O4B C10B C9B 162(4) . . . . ?
C12B N1B C1B C2B 168(5) . . . . ?
C12B N1B C13B C14B -55(6) . . . . ?
C13B N1B C1B C2B -60(5) . . . . ?
C13B N1B C12B C11B 70(9) . . . . ?
C14B O5B C15B C16B 154(5) . . . . ?
C15B O5B C14B C13B 172(5) . . . . ?
C16B O6B C17B C18B -161(4) . . . . ?
C17B O6B C16B C15B -177(4) . . . . ?
C18B N2B C6B C5B 178(3) . . . . ?
C18B N2B C7B C8B -63(5) . . . . ?
C20B N3B C19B O7B 177(9) . . . . ?
C21B N3B C19B O7B 2(15) . . . . ?
C23B N4B C22B O8B 1(9) . . . . ?
C25 N4B C22B O8B 178(5) . . . . ?
C20C N3C C19C O7C -176(2) . . . . ?
C21C N3C C19C O7C 7(3) . . . . ?
